data_4518448
loop_
_publ_author_name
'Lu, Huangjie'
'Zheng, Zhaofa'
'Li, Zi-Jian'
'Bao, Hongliang'
'Guo, Xiaojing'
'Guo, Xiaofeng'
'Lin, Jian'
'Qian, Yuan'
'Wang, Jian-Qiang'

_publ_section_title
;
 Achieving UV and X-ray Dual Photochromism in a Metal-Organic Hybrid via
 Structural Modulation.
;
_journal_issue 2
_journal_name_full 'ACS applied materials &amp; interfaces'
_journal_page_first 2745
_journal_page_last 2752
_journal_paper_doi 10.1021/acsami.0c20036
_journal_volume 13
_journal_year 2021
_chemical_formula_moiety 'C33 N6 O7 Tm'
_chemical_formula_sum 'C33 N6 O7 Tm'
_chemical_formula_weight 761.32
_chemical_melting_point ?
_chemical_name_common 'Thulium 2,2':6',2''-terpyridine-4'-carboxyli'
_space_group_crystal_system monoclinic
_space_group_IT_number 14
_space_group_name_Hall '-P 2ybc'
_space_group_name_H-M_alt 'P 1 21/c 1'
_audit_creation_method SHELXL-2014/7
_cell_angle_alpha 90
_cell_angle_beta 106.2760(10)
_cell_angle_gamma 90
_cell_formula_units_Z 4
_cell_length_a 8.8631(4)
_cell_length_b 36.9985(14)
_cell_length_c 9.4245(4)
_cell_measurement_reflns_used 9990
_cell_measurement_temperature 293(2)
_cell_measurement_theta_max 55.170
_cell_measurement_theta_min 4.404
_cell_volume 2966.6(2)
_computing_cell_refinement 'Bruker SAINT'
_computing_data_collection 'Bruker APEX2'
_computing_data_reduction 'Bruker SAINT'
_computing_molecular_graphics 'Bruker SHELXTL'
_computing_publication_material 'Bruker SHELXTL'
_computing_structure_refinement 'SHELXL-2014 (Sheldrick, 2014)'
_computing_structure_solution 'SHELXS-97 (Sheldrick 2008)'
_diffrn_ambient_temperature 293(2)
_diffrn_measured_fraction_theta_full 1.000
_diffrn_measured_fraction_theta_max 0.994
_diffrn_measurement_device_type 'Bruker APEX-II CCD'
_diffrn_measurement_method '0.5 wide w/ exposures'
_diffrn_radiation_type MoK\a
_diffrn_radiation_wavelength 0.71073
_diffrn_reflns_av_R_equivalents 0.0508
_diffrn_reflns_av_unetI/netI 0.0429
_diffrn_reflns_Laue_measured_fraction_full 1.000
_diffrn_reflns_Laue_measured_fraction_max 0.994
_diffrn_reflns_limit_h_max 11
_diffrn_reflns_limit_h_min -11
_diffrn_reflns_limit_k_max 42
_diffrn_reflns_limit_k_min -48
_diffrn_reflns_limit_l_max 12
_diffrn_reflns_limit_l_min -12
_diffrn_reflns_number 33784
_diffrn_reflns_point_group_measured_fraction_full 1.000
_diffrn_reflns_point_group_measured_fraction_max 0.994
_diffrn_reflns_theta_full 25.242
_diffrn_reflns_theta_max 27.585
_diffrn_reflns_theta_min 2.202
_exptl_absorpt_coefficient_mu 3.051
_exptl_absorpt_correction_T_max 0.885
_exptl_absorpt_correction_T_min 0.833
_exptl_absorpt_correction_type multi-scan
_exptl_absorpt_process_details SHELTXPREP
_exptl_crystal_colour colorless
_exptl_crystal_density_diffrn 1.705
_exptl_crystal_description block
_exptl_crystal_F_000 1460
_exptl_crystal_size_max 0.06
_exptl_crystal_size_mid 0.05
_exptl_crystal_size_min 0.04
_refine_diff_density_max 0.931
_refine_diff_density_min -0.712
_refine_diff_density_rms 0.129
_refine_ls_extinction_method none
_refine_ls_goodness_of_fit_ref 1.094
_refine_ls_hydrogen_treatment undef
_refine_ls_matrix_type full
_refine_ls_number_parameters 424
_refine_ls_number_reflns 6846
_refine_ls_number_restraints 0
_refine_ls_restrained_S_all 1.094
_refine_ls_R_factor_all 0.0535
_refine_ls_R_factor_gt 0.0386
_refine_ls_shift/su_max 0.003
_refine_ls_shift/su_mean 0.000
_refine_ls_structure_factor_coef Fsqd
_refine_ls_weighting_details 'w=1/[\s^2^(Fo^2^)+(0.0288P)^2^+10.0625P] where P=(Fo^2^+2Fc^2^)/3'
_refine_ls_weighting_scheme calc
_refine_ls_wR_factor_gt 0.0829
_refine_ls_wR_factor_ref 0.0895
_reflns_Friedel_coverage 0.000
_reflns_number_gt 5624
_reflns_number_total 6846
_reflns_threshold_expression 'I > 2\s(I)'
_cod_data_source_file am0c20036_si_002.cif
_cod_data_source_block TmTPC-1beforeXray
_cod_depositor_comments
;
The following automatic conversions were performed:

data item '_chemical_melting_point' value 'N/a' was changed to '?' --
the value is undefined or not given.

Automatic conversion script
Id: cif_fix_values 7556 2019-12-06 15:28:31Z antanas 
;
_cod_original_sg_symbol_H-M 'P 21/c'
_cod_database_code 4518448
_shelx_shelxl_version_number 2014/7
_shelx_space_group_comment
;
The symmetry employed for this shelxl refinement is uniquely defined
by the following loop, which should always be used as a source of
symmetry information in preference to the above space-group names.
They are only intended as comments.
;

loop_
_space_group_symop_operation_xyz
'x, y, z'
'-x, y+1/2, -z+1/2'
'-x, -y, -z'
'x, -y-1/2, z-1/2'

loop_
_atom_site_label
_atom_site_type_symbol
_atom_site_fract_x
_atom_site_fract_y
_atom_site_fract_z
_atom_site_U_iso_or_equiv
_atom_site_adp_type
_atom_site_occupancy
_atom_site_site_symmetry_order
_atom_site_calc_flag
_atom_site_refinement_flags_posn
_atom_site_refinement_flags_adp
_atom_site_refinement_flags_occupancy
_atom_site_disorder_assembly
_atom_site_disorder_group
Tm1 Tm 0.84251(2) 0.57007(2) 0.31777(2) 0.02116(7) Uani 1 1 d . . . . .
O1 O 0.8577(4) 0.53176(9) 0.5420(4) 0.0295(8) Uani 1 1 d . . . . .
O2 O 0.9382(4) 0.58820(10) 0.5707(4) 0.0326(8) Uani 1 1 d . . . . .
O3 O 0.6846(4) 0.60567(10) 0.1142(4) 0.0334(8) Uani 1 1 d . . . . .
O4 O 1.0824(4) 0.53878(10) 0.3869(4) 0.0331(8) Uani 1 1 d . . . . .
O5 O 0.7659(5) 0.63280(10) 0.3306(4) 0.0362(9) Uani 1 1 d . . . . .
O6 O 0.5959(4) 0.56471(12) 0.3386(5) 0.0486(11) Uani 1 1 d . . . . .
O7 O 0.3674(6) 0.55327(19) 0.3720(7) 0.091(2) Uani 1 1 d . . . . .
N1 N 0.7492(5) 0.51164(11) 1.1947(4) 0.0267(9) Uani 1 1 d . . . . .
N2 N 0.9100(5) 0.55832(10) 1.0788(4) 0.0223(8) Uani 1 1 d . . . . .
N3 N 1.0491(5) 0.60913(11) 1.2700(4) 0.0281(9) Uani 1 1 d . . . . .
N4 N 0.1976(6) 0.67411(13) -0.2230(5) 0.0386(11) Uani 1 1 d . . . . .
N5 N 0.4886(5) 0.73269(12) -0.0012(5) 0.0346(10) Uani 1 1 d . . . . .
N6 N 0.7660(6) 0.76967(13) 0.3183(5) 0.0429(12) Uani 1 1 d . . . . .
C1 C 0.8351(5) 0.53216(13) 0.9878(5) 0.0234(10) Uani 1 1 d . . . . .
C2 C 0.9045(6) 0.55902(14) 0.6226(5) 0.0258(10) Uani 1 1 d . . . . .
C3 C 0.6192(6) 0.66800(14) 0.1269(6) 0.0302(11) Uani 1 1 d . . . . .
C4 C 1.0749(6) 0.61109(13) 1.1364(5) 0.0253(10) Uani 1 1 d . . . . .
C5 C 0.7525(6) 0.50489(13) 1.0544(5) 0.0245(10) Uani 1 1 d . . . . .
C6 C 0.9915(5) 0.58365(13) 1.0271(5) 0.0231(10) Uani 1 1 d . . . . .
C7 C 0.6092(7) 0.44927(15) 1.0467(6) 0.0390(13) Uani 1 1 d . . . . .
C8 C 0.6939(6) 0.63332(14) 0.1961(6) 0.0311(12) Uani 1 1 d . . . . .
C9 C 0.4963(6) 0.66772(14) -0.0053(6) 0.0299(11) Uani 1 1 d . . . . .
C10 C 0.8327(6) 0.53087(14) 0.8380(5) 0.0270(11) Uani 1 1 d . . . . .
C11 C 0.6108(7) 0.45571(16) 1.1929(7) 0.0402(14) Uani 1 1 d . . . . .
C12 C 0.6761(6) 0.70092(14) 0.1925(6) 0.0344(12) Uani 1 1 d . . . . .
C13 C 0.6790(6) 0.48732(15) 1.2612(6) 0.0347(12) Uani 1 1 d . . . . .
C14 C 0.9134(6) 0.55758(13) 0.7848(5) 0.0256(10) Uani 1 1 d . . . . .
C15 C 0.0651(7) 0.6766(2) -0.3366(7) 0.0488(16) Uani 1 1 d . . . . .
C16 C 0.6830(6) 0.47398(14) 0.9769(6) 0.0324(12) Uani 1 1 d . . . . .
C17 C 0.4323(6) 0.70055(14) -0.0611(6) 0.0311(11) Uani 1 1 d . . . . .
C18 C 0.9960(6) 0.58405(14) 0.8801(5) 0.0254(10) Uani 1 1 d . . . . .
C19 C 0.6092(6) 0.73280(14) 0.1225(6) 0.0324(12) Uani 1 1 d . . . . .
C20 C 1.1259(7) 0.63217(16) 1.3763(6) 0.0414(14) Uani 1 1 d . . . . .
C21 C 1.1735(7) 0.63704(16) 1.1040(6) 0.0385(13) Uani 1 1 d . . . . .
C22 C 0.6672(6) 0.76915(15) 0.1826(6) 0.0357(12) Uani 1 1 d . . . . .
C23 C 0.2902(7) 0.70314(15) -0.1921(6) 0.0343(12) Uani 1 1 d . . . . .
C24 C 0.2619(8) 0.73498(18) -0.2729(7) 0.0503(16) Uani 1 1 d . . . . .
C25 C 0.4962(8) 0.5674(2) 0.4017(9) 0.063(2) Uani 1 1 d . . . . .
C26 C 0.0252(8) 0.7074(2) -0.4212(7) 0.0570(18) Uani 1 1 d . . . . .
C27 C 0.8134(8) 0.80254(19) 0.3780(8) 0.0509(16) Uani 1 1 d . . . . .
C28 C 0.6631(9) 0.83347(19) 0.1610(9) 0.063(2) Uani 1 1 d . . . . .
C29 C 0.7628(8) 0.83478(19) 0.3059(9) 0.0571(18) Uani 1 1 d . . . . .
C30 C 0.1248(9) 0.7370(2) -0.3929(8) 0.064(2) Uani 1 1 d . . . . .
C31 C 1.2269(8) 0.65864(18) 1.3528(7) 0.0522(18) Uani 1 1 d . . . . .
C32 C 1.2487(8) 0.66159(18) 1.2137(7) 0.0502(17) Uani 1 1 d . . . . .
C33 C 0.6146(8) 0.79997(17) 0.0973(8) 0.0518(17) Uani 1 1 d . . . . .

loop_
_atom_site_aniso_label
_atom_site_aniso_U_11
_atom_site_aniso_U_22
_atom_site_aniso_U_33
_atom_site_aniso_U_23
_atom_site_aniso_U_13
_atom_site_aniso_U_12
Tm1 0.02247(11) 0.02414(11) 0.01676(10) 0.00132(9) 0.00531(8) -0.00081(9)
O1 0.039(2) 0.0315(19) 0.0193(17) -0.0039(15) 0.0100(15) -0.0040(16)
O2 0.050(2) 0.031(2) 0.0163(16) 0.0017(15) 0.0087(16) -0.0047(17)
O3 0.036(2) 0.031(2) 0.0305(19) 0.0008(16) 0.0038(16) 0.0050(16)
O4 0.0244(18) 0.039(2) 0.035(2) 0.0060(17) 0.0065(16) 0.0046(15)
O5 0.043(2) 0.034(2) 0.0268(19) 0.0049(16) 0.0027(17) 0.0091(17)
O6 0.028(2) 0.059(3) 0.066(3) 0.009(2) 0.026(2) -0.0015(19)
O7 0.041(3) 0.131(5) 0.116(5) -0.017(4) 0.046(3) -0.022(3)
N1 0.028(2) 0.033(2) 0.0190(19) 0.0017(17) 0.0056(17) -0.0068(18)
N2 0.026(2) 0.0218(19) 0.0194(19) 0.0008(16) 0.0063(16) -0.0003(16)
N3 0.032(2) 0.031(2) 0.024(2) -0.0048(18) 0.0105(18) -0.0065(18)
N4 0.037(3) 0.047(3) 0.030(2) -0.001(2) 0.006(2) -0.002(2)
N5 0.034(2) 0.032(2) 0.035(2) 0.005(2) 0.005(2) 0.0032(19)
N6 0.046(3) 0.042(3) 0.039(3) -0.005(2) 0.008(2) -0.001(2)
C1 0.025(2) 0.024(2) 0.020(2) 0.0025(19) 0.0061(19) 0.0024(19)
C2 0.032(3) 0.033(3) 0.014(2) 0.002(2) 0.011(2) 0.004(2)
C3 0.032(3) 0.027(3) 0.032(3) 0.005(2) 0.010(2) 0.000(2)
C4 0.030(3) 0.026(2) 0.021(2) 0.001(2) 0.008(2) -0.002(2)
C5 0.025(2) 0.029(3) 0.019(2) 0.003(2) 0.0056(19) -0.001(2)
C6 0.023(2) 0.026(2) 0.020(2) -0.0010(19) 0.0055(19) 0.0000(19)
C7 0.042(3) 0.037(3) 0.036(3) -0.002(3) 0.006(3) -0.008(3)
C8 0.029(3) 0.031(3) 0.033(3) 0.008(2) 0.008(2) 0.003(2)
C9 0.025(2) 0.034(3) 0.031(3) 0.006(2) 0.009(2) 0.005(2)
C10 0.032(3) 0.028(3) 0.020(2) 0.001(2) 0.007(2) 0.004(2)
C11 0.038(3) 0.034(3) 0.046(3) 0.004(3) 0.007(3) -0.010(2)
C12 0.037(3) 0.032(3) 0.033(3) 0.005(2) 0.007(2) 0.005(2)
C13 0.037(3) 0.037(3) 0.030(3) 0.008(2) 0.010(2) -0.010(2)
C14 0.032(3) 0.029(3) 0.017(2) 0.0024(19) 0.008(2) 0.005(2)
C15 0.041(3) 0.073(5) 0.032(3) -0.007(3) 0.008(3) 0.001(3)
C16 0.035(3) 0.029(3) 0.031(3) -0.003(2) 0.006(2) -0.004(2)
C17 0.029(3) 0.036(3) 0.025(3) 0.005(2) 0.002(2) 0.003(2)
C18 0.030(2) 0.030(3) 0.016(2) 0.0007(19) 0.006(2) -0.001(2)
C19 0.033(3) 0.031(3) 0.031(3) 0.000(2) 0.006(2) 0.002(2)
C20 0.048(3) 0.048(4) 0.030(3) -0.016(3) 0.013(3) -0.019(3)
C21 0.042(3) 0.041(3) 0.037(3) -0.008(3) 0.018(3) -0.015(3)
C22 0.035(3) 0.031(3) 0.042(3) -0.002(3) 0.011(2) 0.003(2)
C23 0.037(3) 0.035(3) 0.030(3) 0.005(2) 0.009(2) 0.008(2)
C24 0.049(4) 0.047(4) 0.047(4) 0.015(3) -0.001(3) 0.007(3)
C25 0.044(4) 0.077(5) 0.074(5) -0.020(4) 0.028(4) -0.008(4)
C26 0.047(4) 0.081(5) 0.037(3) -0.002(4) 0.002(3) 0.008(4)
C27 0.049(4) 0.054(4) 0.054(4) -0.018(3) 0.021(3) -0.013(3)
C28 0.064(5) 0.039(4) 0.084(6) -0.004(4) 0.018(4) -0.003(3)
C29 0.052(4) 0.049(4) 0.074(5) -0.011(4) 0.024(4) -0.008(3)
C30 0.057(4) 0.070(5) 0.051(4) 0.015(4) -0.009(4) 0.018(4)
C31 0.060(4) 0.056(4) 0.047(4) -0.025(3) 0.026(3) -0.033(3)
C32 0.056(4) 0.049(4) 0.053(4) -0.015(3) 0.027(3) -0.025(3)
C33 0.047(4) 0.037(3) 0.066(4) 0.004(3) 0.006(3) 0.001(3)

loop_
_atom_type_symbol
_atom_type_description
_atom_type_scat_dispersion_real
_atom_type_scat_dispersion_imag
_atom_type_scat_source
C C 0.0033 0.0016 'International Tables Vol C Tables 4.2.6.8 and 6.1.1.4'
N N 0.0061 0.0033 'International Tables Vol C Tables 4.2.6.8 and 6.1.1.4'
O O 0.0106 0.0060 'International Tables Vol C Tables 4.2.6.8 and 6.1.1.4'
Tm Tm -0.3139 5.2483 'International Tables Vol C Tables 4.2.6.8 and 6.1.1.4'

loop_
_geom_angle_atom_site_label_1
_geom_angle_atom_site_label_2
_geom_angle_atom_site_label_3
_geom_angle
_geom_angle_site_symmetry_1
_geom_angle_site_symmetry_3
_geom_angle_publ_flag
O6 Tm1 O4 139.14(14) . . ?
O6 Tm1 O2 91.12(15) . . ?
O4 Tm1 O2 79.70(13) . . ?
O6 Tm1 O3 76.00(14) . . ?
O4 Tm1 O3 139.93(13) . . ?
O2 Tm1 O3 126.99(12) . . ?
O6 Tm1 O5 77.81(15) . . ?
O4 Tm1 O5 134.52(13) . . ?
O2 Tm1 O5 73.05(12) . . ?
O3 Tm1 O5 54.05(12) . . ?
O6 Tm1 N3 148.45(15) . 1_554 ?
O4 Tm1 N3 71.29(14) . 1_554 ?
O2 Tm1 N3 86.76(13) . 1_554 ?
O3 Tm1 N3 80.27(13) . 1_554 ?
O5 Tm1 N3 71.47(14) . 1_554 ?
O6 Tm1 N1 76.13(15) . 1_554 ?
O4 Tm1 N1 81.79(13) . 1_554 ?
O2 Tm1 N1 133.52(12) . 1_554 ?
O3 Tm1 N1 93.47(12) . 1_554 ?
O5 Tm1 N1 142.51(13) . 1_554 ?
N3 Tm1 N1 126.22(13) 1_554 1_554 ?
O6 Tm1 O1 72.71(14) . . ?
O4 Tm1 O1 70.00(12) . . ?
O2 Tm1 O1 53.16(11) . . ?
O3 Tm1 O1 148.68(12) . . ?
O5 Tm1 O1 116.49(12) . . ?
N3 Tm1 O1 127.90(12) 1_554 . ?
N1 Tm1 O1 80.47(12) 1_554 . ?
O6 Tm1 N2 122.65(15) . 1_554 ?
O4 Tm1 N2 74.93(13) . 1_554 ?
O2 Tm1 N2 146.21(13) . 1_554 ?
O3 Tm1 N2 67.41(12) . 1_554 ?
O5 Tm1 N2 110.38(12) . 1_554 ?
N3 Tm1 N2 64.25(13) 1_554 1_554 ?
N1 Tm1 N2 64.17(13) 1_554 1_554 ?
O1 Tm1 N2 132.97(12) . 1_554 ?
O6 Tm1 C8 75.56(15) . . ?
O4 Tm1 C8 145.08(14) . . ?
O2 Tm1 C8 99.80(14) . . ?
O3 Tm1 C8 27.27(14) . . ?
O5 Tm1 C8 26.78(14) . . ?
N3 Tm1 C8 73.82(15) 1_554 . ?
N1 Tm1 C8 118.98(15) 1_554 . ?
O1 Tm1 C8 136.92(14) . . ?
N2 Tm1 C8 88.88(14) 1_554 . ?
O6 Tm1 C2 79.31(15) . . ?
O4 Tm1 C2 74.99(13) . . ?
O2 Tm1 C2 26.53(13) . . ?
O3 Tm1 C2 142.73(13) . . ?
O5 Tm1 C2 93.77(13) . . ?
N3 Tm1 C2 109.26(14) 1_554 . ?
N1 Tm1 C2 107.23(14) 1_554 . ?
O1 Tm1 C2 26.76(13) . . ?
N2 Tm1 C2 149.63(13) 1_554 . ?
C8 Tm1 C2 118.80(15) . . ?
C2 O1 Tm1 89.2(3) . . ?
C2 O2 Tm1 95.2(3) . . ?
C8 O3 Tm1 91.8(3) . . ?
C8 O5 Tm1 92.0(3) . . ?
C25 O6 Tm1 154.4(5) . . ?
C5 N1 C13 118.1(4) . . ?
C5 N1 Tm1 121.4(3) . 1_556 ?
C13 N1 Tm1 120.1(3) . 1_556 ?
C1 N2 C6 119.2(4) . . ?
C1 N2 Tm1 119.8(3) . 1_556 ?
C6 N2 Tm1 119.0(3) . 1_556 ?
C20 N3 C4 118.7(4) . . ?
C20 N3 Tm1 118.8(3) . 1_556 ?
C4 N3 Tm1 122.1(3) . 1_556 ?
C15 N4 C23 117.5(5) . . ?
C19 N5 C17 118.4(4) . . ?
C22 N6 C27 117.1(5) . . ?
N2 C1 C10 122.2(4) . . ?
N2 C1 C5 115.7(4) . . ?
C10 C1 C5 122.1(4) . . ?
O2 C2 O1 121.8(4) . . ?
O2 C2 C14 118.3(4) . . ?
O1 C2 C14 119.8(4) . . ?
O2 C2 Tm1 58.3(2) . . ?
O1 C2 Tm1 64.0(2) . . ?
C14 C2 Tm1 169.7(3) . . ?
C12 C3 C9 119.5(5) . . ?
C12 C3 C8 119.4(5) . . ?
C9 C3 C8 121.0(5) . . ?
N3 C4 C21 121.8(5) . . ?
N3 C4 C6 115.5(4) . . ?
C21 C4 C6 122.7(4) . . ?
N1 C5 C16 122.2(5) . . ?
N1 C5 C1 115.8(4) . . ?
C16 C5 C1 122.0(4) . . ?
N2 C6 C18 122.1(4) . . ?
N2 C6 C4 115.7(4) . . ?
C18 C6 C4 122.2(4) . . ?
C16 C7 C11 118.6(5) . . ?
O5 C8 O3 122.1(5) . . ?
O5 C8 C3 119.4(5) . . ?
O3 C8 C3 118.5(5) . . ?
O5 C8 Tm1 61.2(3) . . ?
O3 C8 Tm1 60.9(3) . . ?
C3 C8 Tm1 177.4(4) . . ?
C17 C9 C3 117.7(5) . . ?
C14 C10 C1 118.2(5) . . ?
C13 C11 C7 119.0(5) . . ?
C3 C12 C19 118.3(5) . . ?
N1 C13 C11 123.1(5) . . ?
C10 C14 C18 119.8(4) . . ?
C10 C14 C2 120.2(4) . . ?
C18 C14 C2 119.9(4) . . ?
N4 C15 C26 122.7(6) . . ?
C7 C16 C5 119.0(5) . . ?
N5 C17 C9 123.4(5) . . ?
N5 C17 C23 114.5(5) . . ?
C9 C17 C23 122.1(5) . . ?
C14 C18 C6 118.5(5) . . ?
N5 C19 C12 122.4(5) . . ?
N5 C19 C22 116.0(5) . . ?
C12 C19 C22 121.6(5) . . ?
N3 C20 C31 122.9(5) . . ?
C4 C21 C32 119.1(5) . . ?
N6 C22 C33 124.3(5) . . ?
N6 C22 C19 116.2(5) . . ?
C33 C22 C19 119.5(5) . . ?
N4 C23 C24 124.0(5) . . ?
N4 C23 C17 116.8(5) . . ?
C24 C23 C17 119.2(5) . . ?
C23 C24 C30 117.9(6) . . ?
O7 C25 O6 128.8(8) . . ?
C15 C26 C30 119.7(6) . . ?
C29 C27 N6 123.3(6) . . ?
C33 C28 C29 119.0(7) . . ?
C27 C29 C28 118.5(6) . . ?
C26 C30 C24 118.2(6) . . ?
C20 C31 C32 118.4(5) . . ?
C21 C32 C31 119.1(5) . . ?
C28 C33 C22 117.7(6) . . ?

loop_
_geom_bond_atom_site_label_1
_geom_bond_atom_site_label_2
_geom_bond_distance
_geom_bond_site_symmetry_2
_geom_bond_publ_flag
Tm1 O6 2.257(4) . ?
Tm1 O4 2.347(3) . ?
Tm1 O2 2.391(3) . ?
Tm1 O3 2.423(3) . ?
Tm1 O5 2.431(4) . ?
Tm1 N3 2.471(4) 1_554 ?
Tm1 N1 2.483(4) 1_554 ?
Tm1 O1 2.517(3) . ?
Tm1 N2 2.524(4) 1_554 ?
Tm1 C8 2.771(5) . ?
Tm1 C2 2.799(4) . ?
O1 C2 1.261(6) . ?
O2 C2 1.255(6) . ?
O3 C8 1.270(6) . ?
O5 C8 1.249(6) . ?
O6 C25 1.200(8) . ?
O7 C25 1.214(8) . ?
N1 C5 1.353(6) . ?
N1 C13 1.345(6) . ?
N1 Tm1 2.483(4) 1_556 ?
N2 C1 1.340(6) . ?
N2 C6 1.355(6) . ?
N2 Tm1 2.524(4) 1_556 ?
N3 C20 1.346(6) . ?
N3 C4 1.343(6) . ?
N3 Tm1 2.471(4) 1_556 ?
N4 C15 1.353(7) . ?
N4 C23 1.333(7) . ?
N5 C19 1.343(7) . ?
N5 C17 1.350(7) . ?
N6 C22 1.332(7) . ?
N6 C27 1.356(8) . ?
C1 C10 1.407(6) . ?
C1 C5 1.485(7) . ?
C2 C14 1.510(6) . ?
C3 C12 1.395(7) . ?
C3 C9 1.407(7) . ?
C3 C8 1.506(7) . ?
C4 C21 1.389(7) . ?
C4 C6 1.487(7) . ?
C5 C16 1.403(7) . ?
C6 C18 1.397(6) . ?
C7 C16 1.392(8) . ?
C7 C11 1.394(8) . ?
C9 C17 1.381(7) . ?
C10 C14 1.393(7) . ?
C11 C13 1.389(8) . ?
C12 C19 1.400(7) . ?
C14 C18 1.391(7) . ?
C15 C26 1.379(10) . ?
C17 C23 1.499(7) . ?
C19 C22 1.493(7) . ?
C20 C31 1.386(8) . ?
C21 C32 1.397(8) . ?
C22 C33 1.398(8) . ?
C23 C24 1.387(8) . ?
C24 C30 1.411(9) . ?
C26 C30 1.383(10) . ?
C27 C29 1.384(10) . ?
C28 C33 1.392(9) . ?
C28 C29 1.404(10) . ?
C31 C32 1.382(9) . ?
